data_7017803
loop_
_publ_author_name
'Hevia, Eva'
'Kennedy, Alan R.'
'McCall, Matthew D.'

_publ_section_title
;
 Assessing the reactivity of sodium zincate [(TMEDA)Na(TMP)Zn(t)Bu2]
 towards benzoylferrocene: deprotonative metalation vs. alkylation
 reactions.
;
_journal_issue 1
_journal_name_full 'Dalton transactions (Cambridge, England : 2003)'
_journal_page_first 98
_journal_page_last 103
_journal_paper_doi 10.1039/c1dt11465d
_journal_volume 41
_journal_year 2012
_chemical_formula_sum 'C21 H22.95 Fe I1.05 O'
_chemical_formula_weight 480.44
_chemical_name_systematic
;
?
;
_space_group_IT_number 14
_symmetry_cell_setting monoclinic
_symmetry_space_group_name_Hall '-P 2ybc'
_symmetry_space_group_name_H-M 'P 1 21/c 1'
_atom_sites_solution_hydrogens geom
_atom_sites_solution_primary direct
_atom_sites_solution_secondary difmap
_audit_creation_method SHELXL-97
_cell_angle_alpha 90.00
_cell_angle_beta 105.283(3)
_cell_angle_gamma 90.00
_cell_formula_units_Z 4
_cell_length_a 9.6150(3)
_cell_length_b 11.7549(4)
_cell_length_c 17.2226(5)
_cell_measurement_reflns_used 10517
_cell_measurement_temperature 123(2)
_cell_measurement_theta_max 30.0806
_cell_measurement_theta_min 2.8222
_cell_volume 1877.72(11)
_computing_cell_refinement
;
CrysAlisPro, Oxford Diffraction Ltd.,
Version 1.171.34.40 (release 27-08-2010 CrysAlis171 .NET)
(compiled Aug 27 2010,11:50:40)
;
_computing_data_collection
;
CrysAlisPro, Oxford Diffraction Ltd.,
Version 1.171.34.40 (release 27-08-2010 CrysAlis171 .NET)
(compiled Aug 27 2010,11:50:40)
;
_computing_data_reduction
;
CrysAlisPro, Oxford Diffraction Ltd.,
Version 1.171.34.40 (release 27-08-2010 CrysAlis171 .NET)
(compiled Aug 27 2010,11:50:40)
;
_computing_structure_refinement 'SHELXL-97 (Sheldrick, 2008)'
_diffrn_ambient_temperature 123(2)
_diffrn_measured_fraction_theta_full 0.999
_diffrn_measured_fraction_theta_max 0.937
_diffrn_measurement_device_type 'Oxford-Diffraction Xcalibur E'
_diffrn_measurement_method 'omega scans'
_diffrn_radiation_monochromator graphite
_diffrn_radiation_source 'fine-focus sealed tube'
_diffrn_radiation_type MoK\a
_diffrn_radiation_wavelength 0.71073
_diffrn_reflns_av_R_equivalents 0.0547
_diffrn_reflns_av_sigmaI/netI 0.0443
_diffrn_reflns_limit_h_max 12
_diffrn_reflns_limit_h_min -13
_diffrn_reflns_limit_k_max 16
_diffrn_reflns_limit_k_min -16
_diffrn_reflns_limit_l_max 24
_diffrn_reflns_limit_l_min -23
_diffrn_reflns_number 27212
_diffrn_reflns_theta_full 27.00
_diffrn_reflns_theta_max 30.15
_diffrn_reflns_theta_min 2.83
_exptl_absorpt_coefficient_mu 2.534
_exptl_absorpt_correction_T_max 1.00000
_exptl_absorpt_correction_T_min 0.84395
_exptl_absorpt_correction_type multi-scan
_exptl_absorpt_process_details
;
CrysAlisPro, Oxford Diffraction Ltd.,
Version 1.171.34.40 (release 27-08-2010 CrysAlis171 .NET)
(compiled Aug 27 2010,11:50:40)
Empirical absorption correction using spherical harmonics,
implemented in SCALE3 ABSPACK scaling algorithm.
;
_exptl_crystal_colour orange
_exptl_crystal_density_diffrn 1.699
_exptl_crystal_density_method 'not measured'
_exptl_crystal_description cubic
_exptl_crystal_F_000 954
_exptl_crystal_size_max 0.1
_exptl_crystal_size_mid 0.1
_exptl_crystal_size_min 0.1
_refine_diff_density_max 1.336
_refine_diff_density_min -0.621
_refine_diff_density_rms 0.147
_refine_ls_extinction_method none
_refine_ls_goodness_of_fit_ref 1.128
_refine_ls_hydrogen_treatment constr
_refine_ls_matrix_type full
_refine_ls_number_parameters 206
_refine_ls_number_reflns 5212
_refine_ls_number_restraints 3
_refine_ls_restrained_S_all 1.129
_refine_ls_R_factor_all 0.0653
_refine_ls_R_factor_gt 0.0505
_refine_ls_shift/su_max 0.001
_refine_ls_shift/su_mean 0.000
_refine_ls_structure_factor_coef Fsqd
_refine_ls_weighting_details 'calc w=1/[\s^2^(Fo^2^)+(0.0403P)^2^+6.4959P] where P=(Fo^2^+2Fc^2^)/3'
_refine_ls_weighting_scheme calc
_refine_ls_wR_factor_gt 0.1106
_refine_ls_wR_factor_ref 0.1161
_reflns_number_gt 4244
_reflns_number_total 5212
_reflns_threshold_expression I>2\s(I)
_cod_data_source_file c1dt11465d.txt
_cod_data_source_block mm7
_cod_original_cell_volume 1877.72(10)
_cod_original_sg_symbol_H-M P21/c
_cod_database_code 7017803

loop_
_symmetry_equiv_pos_as_xyz
'x, y, z'
'-x, y+1/2, -z+1/2'
'-x, -y, -z'
'x, -y-1/2, z-1/2'

loop_
_atom_site_label
_atom_site_type_symbol
_atom_site_fract_x
_atom_site_fract_y
_atom_site_fract_z
_atom_site_U_iso_or_equiv
_atom_site_adp_type
_atom_site_occupancy
_atom_site_symmetry_multiplicity
_atom_site_calc_flag
_atom_site_refinement_flags
_atom_site_disorder_assembly
_atom_site_disorder_group
I1 I 0.16764(3) 0.66944(3) 0.081565(17) 0.02510(10) Uani 1 1 d . . .
Fe1 Fe 0.14728(6) 0.68429(5) -0.13553(4) 0.01612(13) Uani 1 1 d . A .
O1 O -0.1503(3) 0.6514(2) -0.04055(18) 0.0188(6) Uani 1 1 d . . .
H1 H -0.1079 0.5967 -0.0558 0.028 Uiso 1 1 calc R . .
C1 C 0.0483(4) 0.8398(4) -0.1521(3) 0.0201(8) Uani 1 1 d . A .
H1A H -0.0126 0.8682 -0.2009 0.024 Uiso 1 1 calc R . .
C2 C 0.0008(4) 0.7762(3) -0.0929(2) 0.0152(7) Uani 1 1 d . . .
C3 C 0.1307(4) 0.7510(4) -0.0304(2) 0.0165(8) Uani 1 1 d . A .
C4 C 0.2522(5) 0.7985(4) -0.0515(3) 0.0222(9) Uani 1 1 d . A .
H4 H 0.3499 0.7941 -0.0209 0.027 Uiso 1 1 calc R . .
C5 C 0.2001(5) 0.8536(4) -0.1266(3) 0.0236(9) Uani 1 1 d . A .
H5 H 0.2572 0.8932 -0.1552 0.028 Uiso 1 1 calc R . .
C6 C 0.1737(5) 0.5119(5) -0.1244(3) 0.0249(10) Uiso 0.9497(8) 1 d P A 1
H6 H 0.1751 0.4684 -0.0777 0.030 Uiso 0.9497(8) 1 calc PR A 1
C7 C 0.0499(5) 0.5378(4) -0.1877(3) 0.0230(10) Uiso 0.9497(8) 1 d P A 1
H7 H -0.0459 0.5141 -0.1910 0.028 Uiso 0.9497(8) 1 calc PR A 1
C8 C 0.0942(5) 0.6052(4) -0.2453(3) 0.0252(11) Uiso 0.9497(8) 1 d P A 1
H8 H 0.0331 0.6351 -0.2936 0.030 Uiso 0.9497(8) 1 calc PR A 1
C9 C 0.2456(6) 0.6199(5) -0.2181(3) 0.0277(10) Uiso 0.9497(8) 1 d P A 1
H9 H 0.3038 0.6610 -0.2453 0.033 Uiso 0.9497(8) 1 calc PR A 1
C10 C 0.2954(5) 0.5629(5) -0.1432(3) 0.0258(10) Uiso 0.9497(8) 1 d P A 1
H10 H 0.3924 0.5593 -0.1114 0.031 Uiso 0.9497(8) 1 calc PR A 1
C11 C -0.1548(4) 0.7466(4) -0.0934(2) 0.0151(7) Uani 1 1 d . A .
C12 C -0.2267(4) 0.8444(4) -0.0550(3) 0.0189(8) Uani 1 1 d . . .
C13 C -0.1425(5) 0.8632(4) 0.0327(3) 0.0258(10) Uani 1 1 d . A .
H13A H -0.1911 0.9212 0.0569 0.039 Uiso 1 1 calc R . .
H13B H -0.0445 0.8886 0.0348 0.039 Uiso 1 1 calc R . .
H13C H -0.1380 0.7917 0.0625 0.039 Uiso 1 1 calc R . .
C14 C -0.2306(5) 0.9585(4) -0.0998(3) 0.0256(9) Uani 1 1 d . A .
H14A H -0.2934 0.9513 -0.1545 0.038 Uiso 1 1 calc R . .
H14B H -0.1329 0.9785 -0.1023 0.038 Uiso 1 1 calc R . .
H14C H -0.2679 1.0182 -0.0710 0.038 Uiso 1 1 calc R . .
C15 C -0.3821(5) 0.8111(4) -0.0568(3) 0.0281(10) Uani 1 1 d . A .
H15A H -0.3814 0.7395 -0.0276 0.042 Uiso 1 1 calc R . .
H15B H -0.4386 0.8016 -0.1127 0.042 Uiso 1 1 calc R . .
H15C H -0.4254 0.8710 -0.0312 0.042 Uiso 1 1 calc R . .
C16 C -0.2696(5) 0.7824(4) -0.2462(3) 0.0255(9) Uani 1 1 d . A .
H16 H -0.2237 0.8546 -0.2420 0.031 Uiso 1 1 calc R . .
C17 C -0.3222(4) 0.6093(4) -0.1876(3) 0.0202(8) Uani 1 1 d . A .
H17 H -0.3129 0.5615 -0.1421 0.024 Uiso 1 1 calc R . .
C18 C -0.4076(5) 0.5739(4) -0.2618(3) 0.0273(10) Uani 1 1 d . . .
H18 H -0.4544 0.5021 -0.2666 0.033 Uiso 1 1 calc R . .
C19 C -0.4248(5) 0.6430(5) -0.3290(3) 0.0337(12) Uani 1 1 d . . .
H19 H -0.4829 0.6192 -0.3799 0.040 Uiso 1 1 calc R . .
C20 C -0.3563(6) 0.7467(5) -0.3204(3) 0.0349(12) Uani 1 1 d . . .
H20 H -0.3683 0.7949 -0.3659 0.042 Uiso 1 1 calc R . .
C21 C -0.2493(4) 0.7138(4) -0.1780(2) 0.0178(8) Uani 1 1 d . . .
C6A C 0.133(3) 0.510(6) -0.139(3) 0.0249(10) Uiso 0.0503(8) 1 d PGD A 2
H6A H 0.1037 0.4616 -0.1021 0.030 Uiso 0.0503(8) 1 calc PR A 2
C7A C 0.042(3) 0.562(6) -0.208(4) 0.0230(10) Uiso 0.0503(8) 1 d PG A 2
H7A H -0.0605 0.5558 -0.2250 0.028 Uiso 0.0503(8) 1 calc PR A 2
C8A C 0.129(5) 0.627(6) -0.247(3) 0.0252(11) Uiso 0.0503(8) 1 d PG A 2
H8A H 0.0956 0.6706 -0.2942 0.030 Uiso 0.0503(8) 1 calc PR A 2
C9A C 0.275(5) 0.614(7) -0.202(3) 0.0277(10) Uiso 0.0503(8) 1 d PGD A 2
H9A H 0.3562 0.6474 -0.2140 0.033 Uiso 0.0503(8) 1 calc PR A 2
C10A C 0.278(3) 0.541(6) -0.135(3) 0.0258(10) Uiso 0.0503(8) 1 d PGD A 2
I2 I 0.4634(6) 0.5065(5) -0.0443(3) 0.02510(10) Uani 0.0503(8) 1 d PD . 2

loop_
_atom_site_aniso_label
_atom_site_aniso_U_11
_atom_site_aniso_U_22
_atom_site_aniso_U_33
_atom_site_aniso_U_23
_atom_site_aniso_U_13
_atom_site_aniso_U_12
I1 0.02460(15) 0.02936(16) 0.01842(14) 0.00061(12) 0.00052(10) 0.00400(12)
Fe1 0.0147(3) 0.0174(3) 0.0180(3) -0.0015(2) 0.0074(2) 0.0008(2)
O1 0.0176(14) 0.0179(14) 0.0211(15) 0.0022(12) 0.0055(11) -0.0009(11)
C1 0.0195(19) 0.018(2) 0.025(2) 0.0014(17) 0.0110(16) -0.0004(16)
C2 0.0150(18) 0.0141(18) 0.0173(19) -0.0013(15) 0.0054(15) -0.0016(14)
C3 0.0138(18) 0.0154(18) 0.0209(19) -0.0025(16) 0.0055(15) 0.0008(14)
C4 0.0137(18) 0.025(2) 0.028(2) -0.0072(18) 0.0065(16) -0.0023(16)
C5 0.025(2) 0.016(2) 0.036(2) -0.0001(18) 0.0186(19) -0.0034(16)
C11 0.0143(18) 0.0170(18) 0.0141(18) 0.0030(15) 0.0041(14) -0.0012(14)
C12 0.0139(18) 0.024(2) 0.0201(19) -0.0037(17) 0.0067(15) -0.0008(16)
C13 0.023(2) 0.031(2) 0.025(2) -0.0101(19) 0.0088(18) 0.0015(18)
C14 0.021(2) 0.024(2) 0.033(2) -0.0014(19) 0.0081(18) 0.0041(17)
C15 0.0130(19) 0.041(3) 0.033(2) -0.009(2) 0.0108(17) -0.0014(18)
C16 0.023(2) 0.032(2) 0.021(2) 0.0030(19) 0.0053(17) -0.0050(18)
C17 0.0141(18) 0.023(2) 0.023(2) -0.0021(17) 0.0038(16) -0.0001(16)
C18 0.021(2) 0.031(2) 0.028(2) -0.009(2) 0.0034(18) -0.0030(18)
C19 0.023(2) 0.053(3) 0.023(2) -0.009(2) 0.0020(18) -0.008(2)
C20 0.032(3) 0.051(3) 0.020(2) 0.004(2) 0.0030(19) -0.004(2)
C21 0.0146(18) 0.023(2) 0.0162(19) -0.0014(16) 0.0054(15) -0.0003(15)
I2 0.02460(15) 0.02936(16) 0.01842(14) 0.00061(12) 0.00052(10) 0.00400(12)

loop_
_atom_type_symbol
_atom_type_description
_atom_type_scat_dispersion_real
_atom_type_scat_dispersion_imag
_atom_type_scat_source
I I -0.4742 1.8119 'International Tables Vol C Tables 4.2.6.8 and 6.1.1.4'
Fe Fe 0.3463 0.8444 'International Tables Vol C Tables 4.2.6.8 and 6.1.1.4'
O O 0.0106 0.0060 'International Tables Vol C Tables 4.2.6.8 and 6.1.1.4'
C C 0.0033 0.0016 'International Tables Vol C Tables 4.2.6.8 and 6.1.1.4'
H H 0.0000 0.0000 'International Tables Vol C Tables 4.2.6.8 and 6.1.1.4'

loop_
_geom_angle_atom_site_label_1
_geom_angle_atom_site_label_2
_geom_angle_atom_site_label_3
_geom_angle
_geom_angle_site_symmetry_1
C8A Fe1 C7A 41.7(13) .
C8A Fe1 C3 170.2(13) .
C7A Fe1 C3 133.8(19) .
C8A Fe1 C4 144(2) .
C7A Fe1 C4 173.8(19) .
C3 Fe1 C4 41.19(16) .
C8A Fe1 C6 74.4(18) .
C7A Fe1 C6 51.4(13) .
C3 Fe1 C6 109.76(19) .
C4 Fe1 C6 124.12(19) .
C8A Fe1 C10 65.7(12) .
C7A Fe1 C10 73.0(13) .
C3 Fe1 C10 123.39(19) .
C4 Fe1 C10 106.45(19) .
C6 Fe1 C10 40.82(19) .
C8A Fe1 C1 104.5(15) .
C7A Fe1 C1 114.4(12) .
C3 Fe1 C1 68.52(17) .
C4 Fe1 C1 68.58(18) .
C6 Fe1 C1 160.06(18) .
C10 Fe1 C1 157.07(18) .
C8A Fe1 C8 11.9(19) .
C7A Fe1 C8 30.0(19) .
C3 Fe1 C8 161.07(18) .
C4 Fe1 C8 155.80(19) .
C6 Fe1 C8 68.4(2) .
C10 Fe1 C8 68.4(2) .
C1 Fe1 C8 106.49(19) .
C8A Fe1 C9 31.6(14) .
C7A Fe1 C9 63.5(19) .
C3 Fe1 C9 157.90(18) .
C4 Fe1 C9 120.26(19) .
C6 Fe1 C9 68.3(2) .
C10 Fe1 C9 40.6(2) .
C1 Fe1 C9 121.07(19) .
C8 Fe1 C9 40.5(2) .
C8A Fe1 C5 111(2) .
C7A Fe1 C5 145.1(16) .
C3 Fe1 C5 68.42(18) .
C4 Fe1 C5 40.53(19) .
C6 Fe1 C5 158.90(19) .
C10 Fe1 C5 121.29(19) .
C1 Fe1 C5 40.53(17) .
C8 Fe1 C5 120.4(2) .
C9 Fe1 C5 105.0(2) .
C8A Fe1 C7 52(2) .
C7A Fe1 C7 12.4(16) .
C3 Fe1 C7 125.79(18) .
C4 Fe1 C7 161.58(19) .
C6 Fe1 C7 40.55(19) .
C10 Fe1 C7 68.3(2) .
C1 Fe1 C7 123.18(18) .
C8 Fe1 C7 40.52(19) .
C9 Fe1 C7 68.1(2) .
C5 Fe1 C7 157.44(19) .
C8A Fe1 C9A 41.0(14) .
C7A Fe1 C9A 69.1(17) .
C3 Fe1 C9A 148.7(11) .
C4 Fe1 C9A 113.8(17) .
C6 Fe1 C9A 64.8(16) .
C10 Fe1 C9A 32.4(8) .
C1 Fe1 C9A 127.4(12) .
C8 Fe1 C9A 49.0(13) .
C9 Fe1 C9A 9.8(7) .
C5 Fe1 C9A 105.1(19) .
C7 Fe1 C9A 71.8(19) .
C11 O1 H1 109.5 .
C5 C1 C2 109.6(4) .
C5 C1 Fe1 69.9(2) .
C2 C1 Fe1 70.1(2) .
C5 C1 H1A 125.2 .
C2 C1 H1A 125.2 .
Fe1 C1 H1A 126.4 .
C1 C2 C3 105.2(3) .
C1 C2 C11 127.4(4) .
C3 C2 C11 127.4(3) .
C1 C2 Fe1 69.1(2) .
C3 C2 Fe1 67.7(2) .
C11 C2 Fe1 129.5(3) .
C4 C3 C2 109.6(4) .
C4 C3 Fe1 70.1(2) .
C2 C3 Fe1 70.7(2) .
C4 C3 I1 117.5(3) .
C2 C3 I1 132.9(3) .
Fe1 C3 I1 127.8(2) .
C5 C4 C3 107.2(4) .
C5 C4 Fe1 70.3(3) .
C3 C4 Fe1 68.7(2) .
C5 C4 H4 126.4 .
C3 C4 H4 126.4 .
Fe1 C4 H4 126.2 .
C4 C5 C1 108.5(4) .
C4 C5 Fe1 69.2(2) .
C1 C5 Fe1 69.6(2) .
C4 C5 H5 125.8 .
C1 C5 H5 125.8 .
Fe1 C5 H5 127.0 .
C7 C6 C10 107.9(4) .
C7 C6 Fe1 70.0(3) .
C10 C6 Fe1 69.6(3) .
C7 C6 H6 126.1 .
C10 C6 H6 126.1 .
Fe1 C6 H6 125.9 .
C6 C7 C8 108.2(4) .
C6 C7 Fe1 69.5(3) .
C8 C7 Fe1 69.6(3) .
C6 C7 H7 125.9 .
C8 C7 H7 125.9 .
Fe1 C7 H7 126.6 .
C9 C8 C7 108.0(4) .
C9 C8 Fe1 69.8(3) .
C7 C8 Fe1 69.9(3) .
C9 C8 H8 126.0 .
C7 C8 H8 126.0 .
Fe1 C8 H8 125.9 .
C8 C9 C10 108.2(5) .
C8 C9 Fe1 69.7(3) .
C10 C9 Fe1 69.5(3) .
C8 C9 H9 125.9 .
C10 C9 H9 125.9 .
Fe1 C9 H9 126.5 .
C9 C10 C6 107.7(4) .
C9 C10 Fe1 69.9(3) .
C6 C10 Fe1 69.6(3) .
C9 C10 H10 126.1 .
C6 C10 H10 126.1 .
Fe1 C10 H10 126.0 .
O1 C11 C2 107.9(3) .
O1 C11 C21 108.4(3) .
C2 C11 C21 113.0(3) .
O1 C11 C12 104.2(3) .
C2 C11 C12 111.5(3) .
C21 C11 C12 111.3(3) .
C13 C12 C15 108.4(4) .
C13 C12 C14 107.8(4) .
C15 C12 C14 108.4(4) .
C13 C12 C11 110.1(3) .
C15 C12 C11 109.7(3) .
C14 C12 C11 112.4(3) .
C12 C13 H13A 109.5 .
C12 C13 H13B 109.5 .
H13A C13 H13B 109.5 .
C12 C13 H13C 109.5 .
H13A C13 H13C 109.5 .
H13B C13 H13C 109.5 .
C12 C14 H14A 109.5 .
C12 C14 H14B 109.5 .
H14A C14 H14B 109.5 .
C12 C14 H14C 109.5 .
H14A C14 H14C 109.5 .
H14B C14 H14C 109.5 .
C12 C15 H15A 109.5 .
C12 C15 H15B 109.5 .
H15A C15 H15B 109.5 .
C12 C15 H15C 109.5 .
H15A C15 H15C 109.5 .
H15B C15 H15C 109.5 .
C20 C16 C21 120.9(5) .
C20 C16 H16 119.5 .
C21 C16 H16 119.5 .
C18 C17 C21 121.8(4) .
C18 C17 H17 119.1 .
C21 C17 H17 119.1 .
C19 C18 C17 120.2(5) .
C19 C18 H18 119.9 .
C17 C18 H18 119.9 .
C20 C19 C18 118.8(4) .
C20 C19 H19 120.6 .
C18 C19 H19 120.6 .
C19 C20 C16 121.3(5) .
C19 C20 H20 119.3 .
C16 C20 H20 119.3 .
C16 C21 C17 116.9(4) .
C16 C21 C11 124.4(4) .
C17 C21 C11 118.7(4) .
C7A C6A C10A 108.0 .
C7A C6A Fe1 67(3) .
C10A C6A Fe1 71(3) .
C7A C6A H6A 126.0 .
C10A C6A H6A 126.0 .
Fe1 C6A H6A 127.0 .
C6A C7A C8A 108.0 .
C6A C7A Fe1 72(3) .
C8A C7A Fe1 69(3) .
C6A C7A H7A 126.0 .
C8A C7A H7A 126.0 .
Fe1 C7A H7A 124.6 .
C7A C8A C9A 108.0 .
C7A C8A Fe1 69(3) .
C9A C8A Fe1 72(3) .
C7A C8A H8A 126.0 .
C9A C8A H8A 126.0 .
Fe1 C8A H8A 124.5 .
C10A C9A C8A 108.0 .
C10A C9A Fe1 71(3) .
C8A C9A Fe1 67(3) .
C10A C9A H9A 126.0 .
C8A C9A H9A 126.0 .
Fe1 C9A H9A 127.0 .
C6A C10A C9A 108.0 .
C6A C10A I2 128.0(11) .
C9A C10A I2 123.7(11) .
C6A C10A Fe1 69(3) .
C9A C10A Fe1 69(3) .
I2 C10A Fe1 124(4) .
I2 I2 C10A 149.2(19) 3_665

loop_
_geom_bond_atom_site_label_1
_geom_bond_atom_site_label_2
_geom_bond_distance
_geom_bond_site_symmetry_2
I1 C3 2.099(4) .
Fe1 C8A 1.99(7) .
Fe1 C7A 1.99(7) .
Fe1 C3 2.017(4) .
Fe1 C4 2.036(4) .
Fe1 C6 2.045(5) .
Fe1 C10 2.045(6) .
Fe1 C1 2.045(4) .
Fe1 C8 2.048(5) .
Fe1 C9 2.049(6) .
Fe1 C5 2.050(4) .
Fe1 C7 2.051(5) .
Fe1 C9A 2.06(8) .
O1 C11 1.436(5) .
O1 H1 0.8400 .
C1 C5 1.418(6) .
C1 C2 1.432(6) .
C1 H1A 0.9500 .
C2 C3 1.447(5) .
C2 C11 1.535(5) .
C3 C4 1.426(6) .
C4 C5 1.415(7) .
C4 H4 0.9500 .
C5 H5 0.9500 .
C6 C7 1.419(7) .
C6 C10 1.426(7) .
C6 H6 0.9500 .
C7 C8 1.420(7) .
C7 H7 0.9500 .
C8 C9 1.418(7) .
C8 H8 0.9500 .
C9 C10 1.421(7) .
C9 H9 0.9500 .
C10 H10 0.9500 .
C11 C21 1.549(5) .
C11 C12 1.574(6) .
C12 C13 1.529(6) .
C12 C15 1.537(6) .
C12 C14 1.543(6) .
C13 H13A 0.9800 .
C13 H13B 0.9800 .
C13 H13C 0.9800 .
C14 H14A 0.9800 .
C14 H14B 0.9800 .
C14 H14C 0.9800 .
C15 H15A 0.9800 .
C15 H15B 0.9800 .
C15 H15C 0.9800 .
C16 C20 1.394(7) .
C16 C21 1.395(6) .
C16 H16 0.9500 .
C17 C18 1.389(6) .
C17 C21 1.402(6) .
C17 H17 0.9500 .
C18 C19 1.387(7) .
C18 H18 0.9500 .
C19 C20 1.374(8) .
C19 H19 0.9500 .
C20 H20 0.9500 .
C6A C7A 1.4200 .
C6A C10A 1.4200 .
C6A H6A 0.9500 .
C7A C8A 1.4200 .
C7A H7A 0.9500 .
C8A C9A 1.4200 .
C8A H8A 0.9500 .
C9A C10A 1.4200 .
C9A H9A 0.9500 .
C10A I2 2.084(9) .
I2 I2 1.510(11) 3_665

loop_
_geom_torsion_atom_site_label_1
_geom_torsion_atom_site_label_2
_geom_torsion_atom_site_label_3
_geom_torsion_atom_site_label_4
_geom_torsion
_geom_torsion_site_symmetry_4
C8A Fe1 C1 C5 -105.6(19) .
C7A Fe1 C1 C5 -149(2) .
C3 Fe1 C1 C5 81.5(3) .
C4 Fe1 C1 C5 37.1(3) .
C6 Fe1 C1 C5 170.4(5) .
C10 Fe1 C1 C5 -44.5(6) .
C8 Fe1 C1 C5 -117.8(3) .
C9 Fe1 C1 C5 -76.2(3) .
C7 Fe1 C1 C5 -158.9(3) .
C9A Fe1 C1 C5 -67(2) .
C8A Fe1 C1 C2 133.6(19) .
C7A Fe1 C1 C2 90(2) .
C3 Fe1 C1 C2 -39.3(2) .
C4 Fe1 C1 C2 -83.7(3) .
C6 Fe1 C1 C2 49.5(6) .
C10 Fe1 C1 C2 -165.3(4) .
C8 Fe1 C1 C2 121.4(3) .
C9 Fe1 C1 C2 163.0(3) .
C5 Fe1 C1 C2 -120.8(4) .
C7 Fe1 C1 C2 80.3(3) .
C9A Fe1 C1 C2 172.0(19) .
C5 C1 C2 C3 -0.5(5) .
Fe1 C1 C2 C3 58.3(3) .
C5 C1 C2 C11 176.7(4) .
Fe1 C1 C2 C11 -124.4(4) .
C5 C1 C2 Fe1 -58.9(3) .
C8A Fe1 C2 C1 -64(3) .
C7A Fe1 C2 C1 -106.3(18) .
C3 Fe1 C2 C1 117.4(3) .
C4 Fe1 C2 C1 80.1(3) .
C6 Fe1 C2 C1 -161.6(3) .
C10 Fe1 C2 C1 162.7(5) .
C8 Fe1 C2 C1 -76.8(3) .
C9 Fe1 C2 C1 -41.7(6) .
C5 Fe1 C2 C1 36.7(3) .
C7 Fe1 C2 C1 -119.4(3) .
C9A Fe1 C2 C1 -29(8) .
C8A Fe1 C2 C3 179(3) .
C7A Fe1 C2 C3 136.4(18) .
C4 Fe1 C2 C3 -37.3(2) .
C6 Fe1 C2 C3 81.0(3) .
C10 Fe1 C2 C3 45.3(6) .
C1 Fe1 C2 C3 -117.4(3) .
C8 Fe1 C2 C3 165.8(3) .
C9 Fe1 C2 C3 -159.0(5) .
C5 Fe1 C2 C3 -80.7(3) .
C7 Fe1 C2 C3 123.2(3) .
C9A Fe1 C2 C3 -147(8) .
C8A Fe1 C2 C11 58(3) .
C7A Fe1 C2 C11 15.6(18) .
C3 Fe1 C2 C11 -120.8(4) .
C4 Fe1 C2 C11 -158.1(4) .
C6 Fe1 C2 C11 -39.8(4) .
C10 Fe1 C2 C11 -75.4(7) .
C1 Fe1 C2 C11 121.9(5) .
C8 Fe1 C2 C11 45.0(4) .
C9 Fe1 C2 C11 80.2(6) .
C5 Fe1 C2 C11 158.5(4) .
C7 Fe1 C2 C11 2.4(4) .
C9A Fe1 C2 C11 93(8) .
C1 C2 C3 C4 0.3(5) .
C11 C2 C3 C4 -176.9(4) .
Fe1 C2 C3 C4 59.6(3) .
C1 C2 C3 Fe1 -59.3(3) .
C11 C2 C3 Fe1 123.5(4) .
C1 C2 C3 I1 176.5(3) .
C11 C2 C3 I1 -0.7(6) .
Fe1 C2 C3 I1 -124.2(4) .
C8A Fe1 C3 C4 -127(12) .
C7A Fe1 C3 C4 174.6(17) .
C6 Fe1 C3 C4 119.6(3) .
C10 Fe1 C3 C4 76.2(3) .
C1 Fe1 C3 C4 -81.6(3) .
C8 Fe1 C3 C4 -159.6(5) .
C9 Fe1 C3 C4 38.7(6) .
C5 Fe1 C3 C4 -37.9(3) .
C7 Fe1 C3 C4 162.2(3) .
C9A Fe1 C3 C4 46(3) .
C8A Fe1 C3 C2 -7(12) .
C7A Fe1 C3 C2 -65.1(17) .
C4 Fe1 C3 C2 120.2(3) .
C6 Fe1 C3 C2 -120.1(2) .
C10 Fe1 C3 C2 -163.6(2) .
C1 Fe1 C3 C2 38.6(2) .
C8 Fe1 C3 C2 -39.4(7) .
C9 Fe1 C3 C2 158.9(5) .
C5 Fe1 C3 C2 82.3(3) .
C7 Fe1 C3 C2 -77.6(3) .
C9A Fe1 C3 C2 166(3) .
C8A Fe1 C3 I1 123(12) .
C7A Fe1 C3 I1 64.7(17) .
C4 Fe1 C3 I1 -109.9(3) .
C6 Fe1 C3 I1 9.7(3) .
C10 Fe1 C3 I1 -33.7(3) .
C1 Fe1 C3 I1 168.5(3) .
C8 Fe1 C3 I1 90.4(6) .
C9 Fe1 C3 I1 -71.2(6) .
C5 Fe1 C3 I1 -147.8(3) .
C7 Fe1 C3 I1 52.3(3) .
C9A Fe1 C3 I1 -64(3) .
C2 C3 C4 C5 0.0(5) .
Fe1 C3 C4 C5 60.0(3) .
I1 C3 C4 C5 -176.9(3) .
C2 C3 C4 Fe1 -60.0(3) .
I1 C3 C4 Fe1 123.2(3) .
C8A Fe1 C4 C5 48(2) .
C7A Fe1 C4 C5 -157(13) .
C3 Fe1 C4 C5 -118.5(4) .
C6 Fe1 C4 C5 160.4(3) .
C10 Fe1 C4 C5 119.2(3) .
C1 Fe1 C4 C5 -37.1(2) .
C8 Fe1 C4 C5 45.5(6) .
C9 Fe1 C4 C5 77.3(3) .
C7 Fe1 C4 C5 -170.2(5) .
C9A Fe1 C4 C5 85.6(11) .
C8A Fe1 C4 C3 167(2) .
C7A Fe1 C4 C3 -39(13) .
C6 Fe1 C4 C3 -81.1(3) .
C10 Fe1 C4 C3 -122.3(3) .
C1 Fe1 C4 C3 81.4(3) .
C8 Fe1 C4 C3 164.0(4) .
C9 Fe1 C4 C3 -164.2(3) .
C5 Fe1 C4 C3 118.5(4) .
C7 Fe1 C4 C3 -51.6(7) .
C9A Fe1 C4 C3 -155.9(11) .
C3 C4 C5 C1 -0.4(5) .
Fe1 C4 C5 C1 58.6(3) .
C3 C4 C5 Fe1 -59.0(3) .
C2 C1 C5 C4 0.6(5) .
Fe1 C1 C5 C4 -58.4(3) .
C2 C1 C5 Fe1 59.0(3) .
C8A Fe1 C5 C4 -152.0(14) .
C7A Fe1 C5 C4 176(3) .
C3 Fe1 C5 C4 38.5(2) .
C6 Fe1 C5 C4 -50.6(6) .
C10 Fe1 C5 C4 -78.4(3) .
C1 Fe1 C5 C4 120.2(4) .
C8 Fe1 C5 C4 -160.2(3) .
C9 Fe1 C5 C4 -119.2(3) .
C7 Fe1 C5 C4 171.9(4) .
C9A Fe1 C5 C4 -109.1(7) .
C8A Fe1 C5 C1 87.8(14) .
C7A Fe1 C5 C1 56(3) .
C3 Fe1 C5 C1 -81.7(3) .
C4 Fe1 C5 C1 -120.2(4) .
C6 Fe1 C5 C1 -170.9(5) .
C10 Fe1 C5 C1 161.4(3) .
C8 Fe1 C5 C1 79.6(3) .
C9 Fe1 C5 C1 120.5(3) .
C7 Fe1 C5 C1 51.7(6) .
C9A Fe1 C5 C1 130.6(7) .
C8A Fe1 C6 C7 -48.3(17) .
C7A Fe1 C6 C7 -8(2) .
C3 Fe1 C6 C7 122.4(3) .
C4 Fe1 C6 C7 166.2(3) .
C10 Fe1 C6 C7 -119.0(4) .
C1 Fe1 C6 C7 41.1(7) .
C8 Fe1 C6 C7 -37.4(3) .
C9 Fe1 C6 C7 -81.1(3) .
C5 Fe1 C6 C7 -156.5(5) .
C9A Fe1 C6 C7 -91.1(13) .
C8A Fe1 C6 C10 70.7(17) .
C7A Fe1 C6 C10 110(2) .
C3 Fe1 C6 C10 -118.6(3) .
C4 Fe1 C6 C10 -74.9(3) .
C1 Fe1 C6 C10 160.1(5) .
C8 Fe1 C6 C10 81.5(3) .
C9 Fe1 C6 C10 37.8(3) .
C5 Fe1 C6 C10 -37.5(7) .
C7 Fe1 C6 C10 119.0(4) .
C9A Fe1 C6 C10 27.9(13) .
C10 C6 C7 C8 -0.5(6) .
Fe1 C6 C7 C8 59.1(3) .
C10 C6 C7 Fe1 -59.5(4) .
C8A Fe1 C7 C6 113.4(16) .
C7A Fe1 C7 C6 148(8) .
C3 Fe1 C7 C6 -78.4(3) .
C4 Fe1 C7 C6 -38.8(7) .
C10 Fe1 C7 C6 38.0(3) .
C1 Fe1 C7 C6 -164.5(3) .
C8 Fe1 C7 C6 119.6(4) .
C9 Fe1 C7 C6 81.9(3) .
C5 Fe1 C7 C6 158.0(4) .
C9A Fe1 C7 C6 72.3(7) .
C8A Fe1 C7 C8 -6.2(16) .
C7A Fe1 C7 C8 28(8) .
C3 Fe1 C7 C8 162.0(3) .
C4 Fe1 C7 C8 -158.4(5) .
C6 Fe1 C7 C8 -119.6(4) .
C10 Fe1 C7 C8 -81.6(3) .
C1 Fe1 C7 C8 75.9(3) .
C9 Fe1 C7 C8 -37.7(3) .
C5 Fe1 C7 C8 38.4(6) .
C9A Fe1 C7 C8 -47.3(7) .
C6 C7 C8 C9 0.7(6) .
Fe1 C7 C8 C9 59.6(4) .
C6 C7 C8 Fe1 -59.0(3) .
C8A Fe1 C8 C9 37(7) .
C7A Fe1 C8 C9 -131(2) .
C3 Fe1 C8 C9 -169.5(5) .
C4 Fe1 C8 C9 44.5(6) .
C6 Fe1 C8 C9 -81.6(3) .
C10 Fe1 C8 C9 -37.5(3) .
C1 Fe1 C8 C9 118.8(3) .
C5 Fe1 C8 C9 77.0(3) .
C7 Fe1 C8 C9 -119.0(4) .
C9A Fe1 C8 C9 -7(2) .
C8A Fe1 C8 C7 156(7) .
C7A Fe1 C8 C7 -12(2) .
C3 Fe1 C8 C7 -50.5(7) .
C4 Fe1 C8 C7 163.5(4) .
C6 Fe1 C8 C7 37.5(3) .
C10 Fe1 C8 C7 81.5(3) .
C1 Fe1 C8 C7 -122.2(3) .
C9 Fe1 C8 C7 119.0(4) .
C5 Fe1 C8 C7 -164.0(3) .
C9A Fe1 C8 C7 112(2) .
C7 C8 C9 C10 -0.6(6) .
Fe1 C8 C9 C10 59.0(4) .
C7 C8 C9 Fe1 -59.7(3) .
C8A Fe1 C9 C8 -14(4) .
C7A Fe1 C9 C8 25.1(15) .
C3 Fe1 C9 C8 171.0(4) .
C4 Fe1 C9 C8 -160.6(3) .
C6 Fe1 C9 C8 81.6(3) .
C10 Fe1 C9 C8 119.6(4) .
C1 Fe1 C9 C8 -78.7(3) .
C5 Fe1 C9 C8 -119.5(3) .
C7 Fe1 C9 C8 37.8(3) .
C9A Fe1 C9 C8 149(11) .
C8A Fe1 C9 C10 -133(4) .
C7A Fe1 C9 C10 -94.5(16) .
C3 Fe1 C9 C10 51.3(7) .
C4 Fe1 C9 C10 79.8(3) .
C6 Fe1 C9 C10 -38.0(3) .
C1 Fe1 C9 C10 161.7(3) .
C8 Fe1 C9 C10 -119.6(4) .
C5 Fe1 C9 C10 120.8(3) .
C7 Fe1 C9 C10 -81.8(3) .
C9A Fe1 C9 C10 29(11) .
C8 C9 C10 C6 0.3(6) .
Fe1 C9 C10 C6 59.5(3) .
C8 C9 C10 Fe1 -59.1(4) .
C7 C6 C10 C9 0.1(6) .
Fe1 C6 C10 C9 -59.7(4) .
C7 C6 C10 Fe1 59.7(3) .
C8A Fe1 C10 C9 25(2) .
C7A Fe1 C10 C9 69(2) .
C3 Fe1 C10 C9 -159.4(3) .
C4 Fe1 C10 C9 -117.6(3) .
C6 Fe1 C10 C9 118.9(4) .
C1 Fe1 C10 C9 -43.8(6) .
C8 Fe1 C10 C9 37.4(3) .
C5 Fe1 C10 C9 -76.0(3) .
C7 Fe1 C10 C9 81.1(3) .
C9A Fe1 C10 C9 -9(3) .
C8A Fe1 C10 C6 -94(2) .
C7A Fe1 C10 C6 -50(2) .
C3 Fe1 C10 C6 81.7(3) .
C4 Fe1 C10 C6 123.6(3) .
C1 Fe1 C10 C6 -162.7(4) .
C8 Fe1 C10 C6 -81.5(3) .
C9 Fe1 C10 C6 -118.9(4) .
C5 Fe1 C10 C6 165.1(3) .
C7 Fe1 C10 C6 -37.7(3) .
C9A Fe1 C10 C6 -128(3) .
C1 C2 C11 O1 159.8(4) .
C3 C2 C11 O1 -23.6(5) .
Fe1 C2 C11 O1 67.0(4) .
C1 C2 C11 C21 40.0(6) .
C3 C2 C11 C21 -143.4(4) .
Fe1 C2 C11 C21 -52.8(5) .
C1 C2 C11 C12 -86.4(5) .
C3 C2 C11 C12 90.3(5) .
Fe1 C2 C11 C12 -179.1(3) .
O1 C11 C12 C13 55.3(4) .
C2 C11 C12 C13 -60.8(4) .
C21 C11 C12 C13 171.9(3) .
O1 C11 C12 C15 -63.9(4) .
C2 C11 C12 C15 -180.0(3) .
C21 C11 C12 C15 52.7(4) .
O1 C11 C12 C14 175.5(3) .
C2 C11 C12 C14 59.3(4) .
C21 C11 C12 C14 -67.9(4) .
C21 C17 C18 C19 -1.1(7) .
C17 C18 C19 C20 -0.2(7) .
C18 C19 C20 C16 0.6(8) .
C21 C16 C20 C19 0.1(8) .
C20 C16 C21 C17 -1.3(7) .
C20 C16 C21 C11 179.9(4) .
C18 C17 C21 C16 1.8(6) .
C18 C17 C21 C11 -179.4(4) .
O1 C11 C21 C16 -175.2(4) .
C2 C11 C21 C16 -55.7(5) .
C12 C11 C21 C16 70.7(5) .
O1 C11 C21 C17 6.0(5) .
C2 C11 C21 C17 125.5(4) .
C12 C11 C21 C17 -108.1(4) .
C8A Fe1 C6A C7A -38.9(13) .
C3 Fe1 C6A C7A 131(2) .
C4 Fe1 C6A C7A 175(3) .
C6 Fe1 C6A C7A -155(9) .
C10 Fe1 C6A C7A -114(2) .
C1 Fe1 C6A C7A 44(3) .
C8 Fe1 C6A C7A -29(2) .
C9 Fe1 C6A C7A -72.8(19) .
C5 Fe1 C6A C7A -132(10) .
C7 Fe1 C6A C7A 9(4) .
C9A Fe1 C6A C7A -83.1(19) .
C8A Fe1 C6A C10A 81(2) .
C7A Fe1 C6A C10A 119.7(17) .
C3 Fe1 C6A C10A -109.4(18) .
C4 Fe1 C6A C10A -66(3) .
C6 Fe1 C6A C10A -35(9) .
C10 Fe1 C6A C10A 5.4(18) .
C1 Fe1 C6A C10A 164(3) .
C8 Fe1 C6A C10A 90.8(19) .
C9 Fe1 C6A C10A 46.9(17) .
C5 Fe1 C6A C10A -12(10) .
C7 Fe1 C6A C10A 128(4) .
C9A Fe1 C6A C10A 36.6(12) .
C10A C6A C7A C8A 0.0 .
Fe1 C6A C7A C8A 60(3) .
C10A C6A C7A Fe1 -60(3) .
C8A Fe1 C7A C6A 118.2(16) .
C3 Fe1 C7A C6A -74(2) .
C4 Fe1 C7A C6A -40(13) .
C6 Fe1 C7A C6A 6(2) .
C10 Fe1 C7A C6A 45.9(17) .
C1 Fe1 C7A C6A -157.4(18) .
C8 Fe1 C7A C6A 122(3) .
C9 Fe1 C7A C6A 88.6(18) .
C5 Fe1 C7A C6A 167(3) .
C7 Fe1 C7A C6A -20(7) .
C9A Fe1 C7A C6A 79.9(18) .
C3 Fe1 C7A C8A 167.5(17) .
C4 Fe1 C7A C8A -158(12) .
C6 Fe1 C7A C8A -112(2) .
C10 Fe1 C7A C8A -72.3(18) .
C1 Fe1 C7A C8A 84.4(19) .
C8 Fe1 C7A C8A 4(2) .
C9 Fe1 C7A C8A -29.6(17) .
C5 Fe1 C7A C8A 48(3) .
C7 Fe1 C7A C8A -139(8) .
C9A Fe1 C7A C8A -38.3(13) .
C6A C7A C8A C9A 0.0 .
Fe1 C7A C8A C9A 62(3) .
C6A C7A C8A Fe1 -62(3) .
C3 Fe1 C8A C7A -68(11) .
C4 Fe1 C8A C7A 176(2) .
C6 Fe1 C8A C7A 48.8(17) .
C10 Fe1 C8A C7A 91.4(18) .
C1 Fe1 C8A C7A -110.6(17) .
C8 Fe1 C8A C7A -9(6) .
C9 Fe1 C8A C7A 123(4) .
C5 Fe1 C8A C7A -152.7(16) .
C7 Fe1 C8A C7A 10.5(16) .
C9A Fe1 C8A C7A 118.2(15) .
C7A Fe1 C8A C9A -118.2(15) .
C3 Fe1 C8A C9A 174(11) .
C4 Fe1 C8A C9A 58(2) .
C6 Fe1 C8A C9A -69.4(17) .
C10 Fe1 C8A C9A -26.8(18) .
C1 Fe1 C8A C9A 131.2(17) .
C8 Fe1 C8A C9A -127(7) .
C9 Fe1 C8A C9A 5(3) .
C5 Fe1 C8A C9A 89.1(17) .
C7 Fe1 C8A C9A -107.7(19) .
C7A C8A C9A C10A 0.0 .
Fe1 C8A C9A C10A 60(3) .
C7A C8A C9A Fe1 -60(3) .
C8A Fe1 C9A C10A -119.7(16) .
C7A Fe1 C9A C10A -81(2) .
C3 Fe1 C9A C10A 62(4) .
C4 Fe1 C9A C10A 93.3(19) .
C6 Fe1 C9A C10A -24.7(16) .
C10 Fe1 C9A C10A 10(3) .
C1 Fe1 C9A C10A 173.8(17) .
C8 Fe1 C9A C10A -107(2) .
C9 Fe1 C9A C10A -134(12) .
C5 Fe1 C9A C10A 135.5(17) .
C7 Fe1 C9A C10A -67.9(17) .
C7A Fe1 C9A C8A 38.9(13) .
C3 Fe1 C9A C8A -178(4) .
C4 Fe1 C9A C8A -147(2) .
C6 Fe1 C9A C8A 95(2) .
C10 Fe1 C9A C8A 130(3) .
C1 Fe1 C9A C8A -66(2) .
C8 Fe1 C9A C8A 13(2) .
C9 Fe1 C9A C8A -14(12) .
C5 Fe1 C9A C8A -105(2) .
C7 Fe1 C9A C8A 52(2) .
C7A C6A C10A C9A 0.0 .
Fe1 C6A C10A C9A -57(3) .
C7A C6A C10A I2 174(7) .
Fe1 C6A C10A I2 117(6) .
C7A C6A C10A Fe1 57(3) .
C8A C9A C10A C6A 0.0 .
Fe1 C9A C10A C6A 57(3) .
C8A C9A C10A I2 -174(6) .
Fe1 C9A C10A I2 -117(5) .
C8A C9A C10A Fe1 -57(3) .
C8A Fe1 C10A C6A -83(2) .
C7A Fe1 C10A C6A -37.8(15) .
C3 Fe1 C10A C6A 91(2) .
C4 Fe1 C10A C6A 136(2) .
C6 Fe1 C10A C6A 13(3) .
C10 Fe1 C10A C6A -155(9) .
C1 Fe1 C10A C6A -142(6) .
C8 Fe1 C10A C6A -70(2) .
C9 Fe1 C10A C6A -111(3) .
C5 Fe1 C10A C6A 177(2) .
C7 Fe1 C10A C6A -26(2) .
C9A Fe1 C10A C6A -120.7(15) .
C8A Fe1 C10A C9A 37.8(15) .
C7A Fe1 C10A C9A 83(2) .
C3 Fe1 C10A C9A -148(2) .
C4 Fe1 C10A C9A -104(2) .
C6 Fe1 C10A C9A 133(3) .
C10 Fe1 C10A C9A -34(8) .
C1 Fe1 C10A C9A -22(6) .
C8 Fe1 C10A C9A 51(2) .
C9 Fe1 C10A C9A 10(2) .
C5 Fe1 C10A C9A -62(3) .
C7 Fe1 C10A C9A 95(2) .
C8A Fe1 C10A I2 154.9(14) .
C7A Fe1 C10A I2 -160.1(14) .
C3 Fe1 C10A I2 -31(2) .
C4 Fe1 C10A I2 14(2) .
C6 Fe1 C10A I2 -110(3) .
C10 Fe1 C10A I2 83(9) .
C1 Fe1 C10A I2 95(6) .
C8 Fe1 C10A I2 168(2) .
C9 Fe1 C10A I2 127(3) .
C5 Fe1 C10A I2 55(3) .
C7 Fe1 C10A I2 -148(2) .
C9A Fe1 C10A I2 117(2) .
C6A C10A I2 I2 -38(8) 3_665
C9A C10A I2 I2 135(4) 3_665
Fe1 C10A I2 I2 50(4) 3_665
